data_4086896
loop_
_publ_author_name
'Kilpatrick, Alexander F. R.'
'Green, Jennifer C.'
'Cloke, F. Geoffrey N.'

_publ_section_title
;
 Reactivity of a Dititanium Bis(pentalene) Complex toward Heteroallenes
 and Main-Group Element--Element Bonds
;
_journal_name_full Organometallics
_journal_paper_doi 10.1021/acs.organomet.6b00791
_journal_year 2016
_chemical_formula_moiety 'C64 H102 Se2 Si4 Ti2'
_chemical_formula_sum 'C64 H102 Se2 Si4 Ti2'
_chemical_formula_weight 1237.53
_space_group_crystal_system orthorhombic
_space_group_IT_number 33
_space_group_name_Hall 'P -2n 2a'
_space_group_name_H-M_alt 'P 21 c n'
_symmetry_space_group_name_Hall 'P -2n 2a'
_symmetry_space_group_name_H-M 'P 21 c n'
_atom_sites_solution_hydrogens geom
_atom_sites_solution_primary iterative
_audit_creation_date 2015-02-23
_audit_creation_method
;
Olex2 1.2
(compiled 2015.01.26 svn.r3150 for OlexSys, GUI svn.r4998)
;
_cell_angle_alpha 90
_cell_angle_beta 90
_cell_angle_gamma 90
_cell_formula_units_Z 4
_cell_length_a 15.3428(11)
_cell_length_b 17.1917(12)
_cell_length_c 24.7797(17)
_cell_measurement_reflns_used 78243
_cell_measurement_temperature 100
_cell_measurement_theta_max 27.5
_cell_measurement_theta_min 2.4
_cell_volume 6536.1(8)
_computing_cell_refinement
;
CrystalClear-SM Expert 3.1 b27 (Rigaku, 20112)
;
_computing_data_collection
;
CrystalClear-SM Expert 3.1 b27 (Rigaku, 20112)
;
_computing_data_reduction
;
CrystalClear-SM Expert 3.1 b27 (Rigaku, 20112)
;
_computing_molecular_graphics 'Olex2 (Dolomanov et al., 2009)'
_computing_publication_material 'Olex2 (Dolomanov et al., 2009)'
_computing_structure_refinement 'ShelXL (Sheldrick, 2008)'
_computing_structure_solution
;
Superflip (Palatinus & Chapuis, 2007;Palatinus & van der Lee, 2008;
Palatinus et al., 2012)
;
_diffrn_ambient_temperature 100
_diffrn_detector_area_resol_mean 28.5714
_diffrn_measured_fraction_theta_full 0.998
_diffrn_measured_fraction_theta_max 0.998
_diffrn_measurement_device_type 'AFC12 (Right): Kappa 3 circle'
_diffrn_measurement_method 'profile data from \w-scans'
_diffrn_radiation_type MoK\a
_diffrn_radiation_wavelength 0.71075
_diffrn_reflns_av_R_equivalents 0.0868
_diffrn_reflns_av_unetI/netI 0.0507
_diffrn_reflns_Laue_measured_fraction_full 0.998
_diffrn_reflns_Laue_measured_fraction_max 0.998
_diffrn_reflns_limit_h_max 19
_diffrn_reflns_limit_h_min -19
_diffrn_reflns_limit_k_max 21
_diffrn_reflns_limit_k_min -22
_diffrn_reflns_limit_l_max 32
_diffrn_reflns_limit_l_min -32
_diffrn_reflns_number 85488
_diffrn_reflns_point_group_measured_fraction_full 0.998
_diffrn_reflns_point_group_measured_fraction_max 0.997
_diffrn_reflns_theta_full 25.242
_diffrn_reflns_theta_max 27.485
_diffrn_reflns_theta_min 3.022
_exptl_absorpt_coefficient_mu 1.468
_exptl_absorpt_correction_T_max 1.000
_exptl_absorpt_correction_T_min 0.621
_exptl_absorpt_correction_type multi-scan
_exptl_absorpt_process_details multi-scan
_exptl_crystal_colour 'dark red'
_exptl_crystal_colour_modifier dark
_exptl_crystal_colour_primary red
_exptl_crystal_density_diffrn 1.258
_exptl_crystal_density_method 'not measured'
_exptl_crystal_description block
_exptl_crystal_F_000 2616
_exptl_crystal_preparation 'synthesis as described'
_exptl_crystal_recrystallization_method 'from Et2O solution at -35 C'
_exptl_crystal_size_max 0.31
_exptl_crystal_size_mid 0.1
_exptl_crystal_size_min 0.06
_refine_diff_density_max 1.582
_refine_diff_density_min -0.580
_refine_diff_density_rms 0.108
_refine_ls_abs_structure_details
;
 Flack x determined using 5379 quotients [(I+)-(I-)]/[(I+)+(I-)]
 (Parsons, Flack and Wagner, Acta Cryst. B69 (2013) 249-259).
;
_refine_ls_abs_structure_Flack 0.002(4)
_refine_ls_extinction_method none
_refine_ls_goodness_of_fit_ref 1.058
_refine_ls_hydrogen_treatment constr
_refine_ls_matrix_type full
_refine_ls_number_parameters 673
_refine_ls_number_reflns 14901
_refine_ls_number_restraints 868
_refine_ls_restrained_S_all 1.046
_refine_ls_R_factor_all 0.0694
_refine_ls_R_factor_gt 0.0557
_refine_ls_shift/su_max 0.000
_refine_ls_shift/su_mean 0.000
_refine_ls_structure_factor_coef Fsqd
_refine_ls_weighting_details 'w=1/[\s^2^(Fo^2^)+(0.0918P)^2^+7.7785P] where P=(Fo^2^+2Fc^2^)/3'
_refine_ls_weighting_scheme calc
_refine_ls_wR_factor_gt 0.1446
_refine_ls_wR_factor_ref 0.1571
_reflns_Friedel_coverage 0.924
_reflns_Friedel_fraction_full 0.998
_reflns_Friedel_fraction_max 0.995
_reflns_number_gt 12790
_reflns_number_total 14901
_reflns_threshold_expression 'I > 2\s(I)'
_cod_data_source_file om6b00791_si_003.cif
_cod_data_source_block Compound6
_cod_database_code 4086896
_shelx_space_group_comment
;
The symmetry employed for this shelxl refinement is uniquely defined
by the following loop, which should always be used as a source of
symmetry information in preference to the above space-group names.
They are only intended as comments.
;
_olex2_refinement_description
;
1. Fixed Uiso
 At 1.2 times of:
  All C(H) groups
 At 1.5 times of:
  All C(H,H,H) groups
2. Rigid body (RIGU) restrains
 All non-hydrogen atoms
 with sigma for 1-2 distances of 0.004 and sigma for 1-3 distances of 0.004
3.a Ternary CH refined with riding coordinates:
 C12(H12), C15(H15), C18(H18), C21(H21), C24(H24), C35(H35), C38(H38),
 C41(H41), C44(H44), C47(H47), C50(H50), C9(H9)
3.b Aromatic/amide H refined with riding coordinates:
 C2(H2), C3(H3), C6(H6), C7(H7), C28(H28), C29(H29), C32(H32), C33(H33),
 C54(H54), C55(H55), C56(H56), C57(H57), C58(H58), C60(H60), C61(H61), C62(H62),
  C63(H63), C64(H64)
3.c Idealised Me refined as rotating group:
 C13(H13A,H13B,H13C), C14(H14A,H14B,H14C), C16(H16A,H16B,H16C), C17(H17A,H17B,
 H17C), C19(H19A,H19B,H19C), C20(H20A,H20B,H20C), C22(H22A,H22B,H22C), C23(H23A,
 H23B,H23C), C25(H25A,H25B,H25C), C26(H26A,H26B,H26C), C36(H36A,H36B,H36C),
 C37(H37A,H37B,H37C), C39(H39A,H39B,H39C), C40(H40A,H40B,H40C), C42(H42A,H42B,
 H42C), C43(H43A,H43B,H43C), C45(H45A,H45B,H45C), C46(H46A,H46B,H46C), C48(H48A,
 H48B,H48C), C49(H49A,H49B,H49C), C51(H51A,H51B,H51C), C52(H52A,H52B,H52C),
 C11(H11A,H11B,H11C), C10(H10A,H10B,H10C)
;
_shelx_shelxl_version_number 2014/7
_olex2_submission_original_sample_id SK658
_olex2_submission_special_instructions 'No special instructions were received'

loop_
_space_group_symop_operation_xyz
'x, y, z'
'x+1/2, y+1/2, -z+1/2'
'x+1/2, -y, -z'
'x, -y+1/2, z+1/2'

loop_
_atom_site_label
_atom_site_type_symbol
_atom_site_fract_x
_atom_site_fract_y
_atom_site_fract_z
_atom_site_U_iso_or_equiv
_atom_site_adp_type
_atom_site_occupancy
_atom_site_site_symmetry_order
_atom_site_calc_flag
_atom_site_refinement_flags_posn
_atom_site_refinement_flags_adp
C1 C 0.4446(4) 0.1718(4) 0.2565(2) 0.0239(12) Uani 1 1 d . U
C2 C 0.4894(4) 0.2447(4) 0.2504(3) 0.0277(13) Uani 1 1 d . U
H2 H 0.4992 0.2803 0.2791 0.033 Uiso 1 1 calc R .
C3 C 0.5170(4) 0.2574(4) 0.1968(3) 0.0256(13) Uani 1 1 d . U
H3 H 0.5433 0.3032 0.1830 0.031 Uiso 1 1 calc R .
C4 C 0.4977(4) 0.1881(4) 0.1673(3) 0.0232(12) Uani 1 1 d . U
C5 C 0.4499(4) 0.1380(4) 0.2021(3) 0.0229(12) Uani 1 1 d . U
C6 C 0.4336(4) 0.0662(4) 0.1740(3) 0.0228(12) Uani 1 1 d . U
H6 H 0.3996 0.0236 0.1864 0.027 Uiso 1 1 calc R .
C7 C 0.4778(4) 0.0717(4) 0.1247(3) 0.0231(12) Uani 1 1 d . U
H7 H 0.4820 0.0302 0.0995 0.028 Uiso 1 1 calc R .
C8 C 0.5164(4) 0.1475(4) 0.1164(3) 0.0248(13) Uani 1 1 d . U
C12 C 0.4048(8) 0.0127(6) 0.3075(4) 0.059(2) Uani 1 1 d . U
H12 H 0.4374 -0.0117 0.2768 0.071 Uiso 1 1 calc R .
C13 C 0.4120(13) -0.0436(9) 0.3564(7) 0.107(6) Uani 1 1 d . U
H13A H 0.3837 -0.0200 0.3879 0.161 Uiso 1 1 calc GR .
H13B H 0.4735 -0.0533 0.3645 0.161 Uiso 1 1 calc GR .
H13C H 0.3831 -0.0928 0.3477 0.161 Uiso 1 1 calc GR .
C14 C 0.3165(8) 0.0085(7) 0.2950(4) 0.062(3) Uani 1 1 d . U
H14A H 0.2942 -0.0431 0.3046 0.093 Uiso 1 1 calc GR .
H14B H 0.3083 0.0174 0.2563 0.093 Uiso 1 1 calc GR .
H14C H 0.2847 0.0483 0.3154 0.093 Uiso 1 1 calc GR .
C15 C 0.4075(8) 0.1623(6) 0.3813(4) 0.059(2) Uani 1 1 d . U
H15 H 0.3436 0.1510 0.3816 0.070 Uiso 1 1 calc R .
C16 C 0.4472(12) 0.1271(8) 0.4337(4) 0.088(4) Uani 1 1 d . U
H16A H 0.5107 0.1339 0.4333 0.132 Uiso 1 1 calc GR .
H16B H 0.4333 0.0716 0.4356 0.132 Uiso 1 1 calc GR .
H16C H 0.4228 0.1538 0.4652 0.132 Uiso 1 1 calc GR .
C17 C 0.4181(6) 0.2474(5) 0.3856(4) 0.046(2) Uani 1 1 d . U
H17A H 0.3946 0.2652 0.4202 0.069 Uiso 1 1 calc GR .
H17B H 0.3867 0.2728 0.3561 0.069 Uiso 1 1 calc GR .
H17C H 0.4801 0.2606 0.3834 0.069 Uiso 1 1 calc GR .
C18 C 0.6833(5) 0.0769(5) 0.0750(3) 0.0349(16) Uani 1 1 d . U
H18 H 0.6559 0.0294 0.0592 0.042 Uiso 1 1 calc R .
C19 C 0.7001(5) 0.0584(6) 0.1353(3) 0.0426(19) Uani 1 1 d . U
H19A H 0.7371 0.0121 0.1381 0.064 Uiso 1 1 calc GR .
H19B H 0.6445 0.0488 0.1535 0.064 Uiso 1 1 calc GR .
H19C H 0.7295 0.1027 0.1523 0.064 Uiso 1 1 calc GR .
C20 C 0.7715(5) 0.0872(6) 0.0460(3) 0.046(2) Uani 1 1 d . U
H20A H 0.8061 0.1268 0.0647 0.069 Uiso 1 1 calc GR .
H20B H 0.7614 0.1036 0.0086 0.069 Uiso 1 1 calc GR .
H20C H 0.8032 0.0377 0.0462 0.069 Uiso 1 1 calc GR .
C21 C 0.6555(6) 0.2590(5) 0.0733(4) 0.047(2) Uani 1 1 d . U
H21 H 0.6059 0.2955 0.0797 0.056 Uiso 1 1 calc R .
C22 C 0.7115(6) 0.2640(6) 0.1240(5) 0.054(2) Uani 1 1 d . U
H22A H 0.7641 0.2325 0.1192 0.080 Uiso 1 1 calc GR .
H22B H 0.6783 0.2445 0.1549 0.080 Uiso 1 1 calc GR .
H22C H 0.7280 0.3183 0.1304 0.080 Uiso 1 1 calc GR .
C23 C 0.7044(8) 0.2925(7) 0.0240(5) 0.070(3) Uani 1 1 d . U
H23A H 0.7193 0.3470 0.0308 0.105 Uiso 1 1 calc GR .
H23B H 0.6669 0.2892 -0.0080 0.105 Uiso 1 1 calc GR .
H23C H 0.7578 0.2626 0.0178 0.105 Uiso 1 1 calc GR .
C24 C 0.5519(5) 0.1490(5) -0.0065(3) 0.0340(15) Uani 1 1 d . U
H24 H 0.5202 0.1986 -0.0142 0.041 Uiso 1 1 calc R .
C25 C 0.4846(6) 0.0823(5) -0.0108(3) 0.0396(17) Uani 1 1 d . U
H25A H 0.4603 0.0811 -0.0473 0.059 Uiso 1 1 calc GR .
H25B H 0.4376 0.0909 0.0154 0.059 Uiso 1 1 calc GR .
H25C H 0.5133 0.0326 -0.0030 0.059 Uiso 1 1 calc GR .
C26 C 0.6189(6) 0.1376(7) -0.0520(4) 0.055(2) Uani 1 1 d . U
H26A H 0.6458 0.0861 -0.0486 0.082 Uiso 1 1 calc GR .
H26B H 0.6640 0.1778 -0.0494 0.082 Uiso 1 1 calc GR .
H26C H 0.5895 0.1416 -0.0870 0.082 Uiso 1 1 calc GR .
C27 C 0.3691(4) 0.3725(4) 0.1605(3) 0.0253(12) Uani 1 1 d . U
C28 C 0.2860(4) 0.3722(4) 0.1865(3) 0.0258(13) Uani 1 1 d . U
H28 H 0.2703 0.4074 0.2145 0.031 Uiso 1 1 calc R .
C29 C 0.2303(4) 0.3146(4) 0.1665(2) 0.0249(13) Uani 1 1 d . U
H29 H 0.1746 0.3010 0.1802 0.030 Uiso 1 1 calc R .
C30 C 0.2745(4) 0.2795(4) 0.1206(2) 0.0222(12) Uani 1 1 d . U
C31 C 0.3598(4) 0.3142(4) 0.1183(2) 0.0214(11) Uani 1 1 d . U
C32 C 0.4014(4) 0.2822(4) 0.0707(3) 0.0227(12) Uani 1 1 d . U
H32 H 0.4604 0.2893 0.0602 0.027 Uiso 1 1 calc R .
C33 C 0.3383(4) 0.2390(4) 0.0432(3) 0.0229(13) Uani 1 1 d . U
H33 H 0.3473 0.2165 0.0086 0.028 Uiso 1 1 calc R .
C34 C 0.2583(5) 0.2325(3) 0.0729(2) 0.0228(11) Uani 1 1 d . U
C35 C 0.4886(8) 0.4605(6) 0.2391(5) 0.061(2) Uani 1 1 d . U
H35 H 0.5338 0.4188 0.2416 0.074 Uiso 1 1 calc R .
C36 C 0.4210(9) 0.4448(7) 0.2819(4) 0.066(3) Uani 1 1 d . U
H36A H 0.4475 0.4504 0.3176 0.099 Uiso 1 1 calc GR .
H36B H 0.3986 0.3917 0.2776 0.099 Uiso 1 1 calc GR .
H36C H 0.3730 0.4819 0.2781 0.099 Uiso 1 1 calc GR .
C37 C 0.5333(9) 0.5383(7) 0.2510(5) 0.069(3) Uani 1 1 d . U
H37A H 0.4895 0.5798 0.2518 0.104 Uiso 1 1 calc GR .
H37B H 0.5762 0.5494 0.2228 0.104 Uiso 1 1 calc GR .
H37C H 0.5627 0.5354 0.2861 0.104 Uiso 1 1 calc GR .
C38 C 0.5376(6) 0.4435(6) 0.1189(4) 0.051(2) Uani 1 1 d . U
H38 H 0.5491 0.3864 0.1213 0.061 Uiso 1 1 calc R .
C39 C 0.6226(9) 0.4801(11) 0.1321(6) 0.094(5) Uani 1 1 d . U
H39A H 0.6575 0.4851 0.0992 0.140 Uiso 1 1 calc GR .
H39B H 0.6537 0.4475 0.1583 0.140 Uiso 1 1 calc GR .
H39C H 0.6126 0.5317 0.1477 0.140 Uiso 1 1 calc GR .
C40 C 0.5161(8) 0.4576(6) 0.0579(4) 0.061(3) Uani 1 1 d . U
H40A H 0.5137 0.5137 0.0508 0.092 Uiso 1 1 calc GR .
H40B H 0.4597 0.4341 0.0493 0.092 Uiso 1 1 calc GR .
H40C H 0.5616 0.4340 0.0355 0.092 Uiso 1 1 calc GR .
C41 C 0.3796(7) 0.5466(5) 0.1496(5) 0.060(3) Uani 1 1 d . U
H41 H 0.3479 0.5606 0.1834 0.073 Uiso 1 1 calc R .
C42 C 0.4316(10) 0.6195(6) 0.1334(6) 0.080(4) Uani 1 1 d . U
H42A H 0.4844 0.6039 0.1140 0.119 Uiso 1 1 calc GR .
H42B H 0.4478 0.6486 0.1659 0.119 Uiso 1 1 calc GR .
H42C H 0.3957 0.6525 0.1100 0.119 Uiso 1 1 calc GR .
C43 C 0.3131(9) 0.5358(7) 0.1087(5) 0.072(3) Uani 1 1 d . U
H43A H 0.2829 0.5852 0.1024 0.108 Uiso 1 1 calc GR .
H43B H 0.2712 0.4967 0.1209 0.108 Uiso 1 1 calc GR .
H43C H 0.3404 0.5184 0.0750 0.108 Uiso 1 1 calc GR .
C44 C 0.0550(6) 0.2153(6) 0.0915(4) 0.047(2) Uani 1 1 d . U
H44 H 0.0773 0.2362 0.1266 0.056 Uiso 1 1 calc R .
C45 C -0.0277(7) 0.2625(7) 0.0764(6) 0.067(3) Uani 1 1 d . U
H45A H -0.0466 0.2483 0.0399 0.100 Uiso 1 1 calc GR .
H45B H -0.0145 0.3182 0.0777 0.100 Uiso 1 1 calc GR .
H45C H -0.0744 0.2507 0.1022 0.100 Uiso 1 1 calc GR .
C46 C 0.0246(7) 0.1302(7) 0.1015(5) 0.060(3) Uani 1 1 d . U
H46A H -0.0165 0.1291 0.1318 0.091 Uiso 1 1 calc GR .
H46B H 0.0752 0.0977 0.1100 0.091 Uiso 1 1 calc GR .
H46C H -0.0041 0.1103 0.0690 0.091 Uiso 1 1 calc GR .
C47 C 0.1341(6) 0.3236(5) 0.0050(4) 0.0438(18) Uani 1 1 d . U
H47 H 0.0722 0.3268 -0.0075 0.053 Uiso 1 1 calc R .
C48 C 0.1473(9) 0.3902(5) 0.0440(5) 0.064(3) Uani 1 1 d . U
H48A H 0.2082 0.3909 0.0561 0.096 Uiso 1 1 calc GR .
H48B H 0.1089 0.3833 0.0753 0.096 Uiso 1 1 calc GR .
H48C H 0.1336 0.4394 0.0261 0.096 Uiso 1 1 calc GR .
C49 C 0.1913(8) 0.3336(6) -0.0454(4) 0.061(3) Uani 1 1 d . U
H49A H 0.1760 0.3823 -0.0636 0.091 Uiso 1 1 calc GR .
H49B H 0.1816 0.2898 -0.0700 0.091 Uiso 1 1 calc GR .
H49C H 0.2528 0.3350 -0.0347 0.091 Uiso 1 1 calc GR .
C50 C 0.1387(5) 0.1433(5) -0.0121(3) 0.0345(15) Uani 1 1 d . U
H50 H 0.1300 0.0940 0.0087 0.041 Uiso 1 1 calc R .
C51 C 0.0570(6) 0.1542(6) -0.0474(4) 0.046(2) Uani 1 1 d . U
H51A H 0.0685 0.1939 -0.0748 0.070 Uiso 1 1 calc GR .
H51B H 0.0081 0.1707 -0.0247 0.070 Uiso 1 1 calc GR .
H51C H 0.0426 0.1049 -0.0651 0.070 Uiso 1 1 calc GR .
C52 C 0.2209(6) 0.1313(5) -0.0476(3) 0.0396(17) Uani 1 1 d . U
H52A H 0.2072 0.0954 -0.0772 0.059 Uiso 1 1 calc GR .
H52B H 0.2680 0.1095 -0.0256 0.059 Uiso 1 1 calc GR .
H52C H 0.2394 0.1814 -0.0626 0.059 Uiso 1 1 calc GR .
C53 C 0.1444(5) 0.2686(5) 0.2751(3) 0.0386(17) Uani 1 1 d . U
C54 C 0.1329(7) 0.3384(6) 0.3004(3) 0.050(2) Uani 1 1 d . U
H54 H 0.1801 0.3617 0.3193 0.061 Uiso 1 1 calc R .
C55 C 0.0514(9) 0.3762(8) 0.2988(5) 0.074(3) Uani 1 1 d . U
H55 H 0.0437 0.4250 0.3162 0.089 Uiso 1 1 calc R .
C56 C -0.0163(8) 0.3423(8) 0.2720(5) 0.076(3) Uani 1 1 d . U
H56 H -0.0711 0.3679 0.2706 0.092 Uiso 1 1 calc R .
C57 C -0.0063(6) 0.2722(8) 0.2472(5) 0.071(3) Uani 1 1 d . U
H57 H -0.0543 0.2489 0.2293 0.086 Uiso 1 1 calc R .
C58 C 0.0747(6) 0.2342(7) 0.2481(4) 0.053(2) Uani 1 1 d . U
H58 H 0.0819 0.1855 0.2305 0.064 Uiso 1 1 calc R .
C59 C 0.2762(4) -0.0409(4) 0.1293(3) 0.0304(14) Uani 1 1 d . U
C60 C 0.2276(5) -0.0687(5) 0.1725(3) 0.0389(17) Uani 1 1 d . U
H60 H 0.1886 -0.0348 0.1908 0.047 Uiso 1 1 calc R .
C61 C 0.2353(6) -0.1447(5) 0.1891(4) 0.047(2) Uani 1 1 d . U
H61 H 0.2013 -0.1632 0.2184 0.056 Uiso 1 1 calc R .
C62 C 0.2928(6) -0.1942(5) 0.1629(4) 0.0455(19) Uani 1 1 d . U
H62 H 0.2977 -0.2469 0.1740 0.055 Uiso 1 1 calc R .
C63 C 0.3432(5) -0.1666(4) 0.1203(4) 0.0393(17) Uani 1 1 d . U
H63 H 0.3838 -0.1999 0.1029 0.047 Uiso 1 1 calc R .
C64 C 0.3339(5) -0.0904(4) 0.1034(3) 0.0328(15) Uani 1 1 d . U
H64 H 0.3672 -0.0718 0.0738 0.039 Uiso 1 1 calc R .
Se1 Se 0.25440(5) 0.21476(4) 0.27874(3) 0.03120(17) Uani 1 1 d . U
Se2 Se 0.25237(5) 0.06203(4) 0.10205(3) 0.03075(16) Uani 1 1 d . U
Si1 Si 0.45591(13) 0.11209(11) 0.32020(7) 0.0267(4) Uani 1 1 d . U
Si2 Si 0.60327(13) 0.15979(12) 0.06330(8) 0.0304(4) Uani 1 1 d . U
Si3 Si 0.44263(14) 0.46001(13) 0.16537(8) 0.0333(4) Uani 1 1 d . U
Si4 Si 0.14688(13) 0.22487(12) 0.03956(8) 0.0287(4) Uani 1 1 d . U
Ti1 Ti 0.35636(8) 0.25284(7) 0.20575(4) 0.0208(2) Uani 1 1 d . U
Ti2 Ti 0.36442(7) 0.16272(6) 0.11873(4) 0.0199(2) Uani 1 1 d . U
C9 C 0.5753(7) 0.0925(8) 0.3300(5) 0.065(3) Uani 1 1 d . U
H9 H 0.5812 0.0552 0.3607 0.078 Uiso 1 1 calc R .
C11 C 0.6206(8) 0.0593(12) 0.2841(5) 0.100(5) Uani 1 1 d . U
H11A H 0.5869 0.0154 0.2698 0.150 Uiso 1 1 calc GR .
H11B H 0.6783 0.0410 0.2955 0.150 Uiso 1 1 calc GR .
H11C H 0.6273 0.0989 0.2560 0.150 Uiso 1 1 calc GR .
C10 C 0.6281(9) 0.1658(9) 0.3445(7) 0.090(4) Uani 1 1 d . U
H10A H 0.6343 0.1986 0.3123 0.135 Uiso 1 1 calc GR .
H10B H 0.6859 0.1505 0.3575 0.135 Uiso 1 1 calc GR .
H10C H 0.5976 0.1949 0.3727 0.135 Uiso 1 1 calc GR .

loop_
_atom_site_aniso_label
_atom_site_aniso_U_11
_atom_site_aniso_U_22
_atom_site_aniso_U_33
_atom_site_aniso_U_23
_atom_site_aniso_U_13
_atom_site_aniso_U_12
C1 0.021(3) 0.032(3) 0.018(3) 0.001(2) -0.005(2) 0.001(2)
C2 0.023(3) 0.035(3) 0.024(3) -0.004(2) -0.003(2) 0.002(2)
C3 0.023(3) 0.032(3) 0.022(3) 0.001(2) -0.004(2) 0.000(2)
C4 0.019(3) 0.028(3) 0.023(3) -0.005(2) -0.002(2) 0.004(2)
C5 0.020(3) 0.028(3) 0.021(3) 0.000(2) -0.005(2) 0.006(2)
C6 0.021(3) 0.028(3) 0.019(3) 0.001(2) -0.005(2) 0.007(2)
C7 0.020(3) 0.026(3) 0.023(3) -0.003(2) -0.004(2) 0.005(2)
C8 0.025(3) 0.032(3) 0.017(3) -0.001(2) -0.001(2) 0.003(2)
C12 0.073(6) 0.057(5) 0.048(5) 0.005(4) 0.002(4) 0.001(4)
C13 0.143(14) 0.081(8) 0.098(10) 0.047(8) -0.042(10) -0.024(9)
C14 0.071(6) 0.066(6) 0.050(5) -0.015(5) 0.023(4) -0.025(5)
C15 0.074(7) 0.066(5) 0.036(4) -0.005(4) -0.002(4) 0.002(5)
C16 0.142(13) 0.090(8) 0.032(5) -0.010(5) -0.011(6) 0.031(8)
C17 0.052(5) 0.052(4) 0.034(4) -0.018(3) 0.002(4) 0.008(4)
C18 0.028(3) 0.047(4) 0.030(3) 0.000(3) 0.003(3) 0.008(3)
C19 0.030(4) 0.068(5) 0.030(4) 0.002(3) -0.001(3) 0.014(4)
C20 0.031(4) 0.066(5) 0.042(4) 0.003(4) 0.007(3) 0.015(4)
C21 0.030(4) 0.051(4) 0.059(5) 0.003(4) 0.017(4) -0.006(3)
C22 0.027(4) 0.054(5) 0.079(6) -0.017(4) 0.004(4) -0.007(4)
C23 0.067(7) 0.060(6) 0.083(7) 0.006(5) 0.043(6) -0.015(5)
C24 0.030(3) 0.048(4) 0.023(3) 0.006(3) 0.005(3) 0.010(3)
C25 0.049(4) 0.046(4) 0.024(3) -0.008(3) 0.001(3) 0.012(3)
C26 0.050(5) 0.082(7) 0.032(4) 0.011(4) 0.014(4) 0.018(5)
C27 0.025(3) 0.028(3) 0.022(3) -0.001(2) 0.000(2) 0.003(2)
C28 0.027(3) 0.028(3) 0.023(3) -0.002(2) 0.001(2) 0.008(2)
C29 0.023(3) 0.033(3) 0.018(3) 0.003(2) -0.001(2) 0.007(2)
C30 0.026(3) 0.023(3) 0.018(2) 0.001(2) 0.000(2) 0.001(2)
C31 0.021(3) 0.027(3) 0.017(2) 0.004(2) -0.001(2) 0.001(2)
C32 0.023(3) 0.025(3) 0.020(3) 0.000(2) -0.001(2) 0.001(2)
C33 0.026(3) 0.023(3) 0.020(3) -0.002(2) -0.001(2) 0.001(2)
C34 0.021(3) 0.028(3) 0.020(2) 0.001(2) -0.001(2) 0.003(2)
C35 0.067(6) 0.049(5) 0.068(5) -0.009(4) -0.005(5) -0.013(4)
C36 0.099(8) 0.055(6) 0.043(5) -0.007(4) -0.004(5) -0.008(6)
C37 0.092(8) 0.055(5) 0.061(6) -0.009(5) -0.020(6) -0.011(5)
C38 0.040(4) 0.058(5) 0.056(5) 0.030(4) 0.022(4) 0.013(4)
C39 0.057(6) 0.135(12) 0.090(9) 0.038(8) 0.000(6) -0.021(7)
C40 0.095(8) 0.043(5) 0.046(5) 0.009(4) 0.027(5) 0.011(5)
C41 0.061(5) 0.033(4) 0.087(7) 0.006(4) 0.016(5) 0.007(4)
C42 0.116(9) 0.030(4) 0.092(9) -0.009(5) 0.047(7) -0.013(5)
C43 0.101(8) 0.045(5) 0.069(7) 0.018(5) 0.010(6) 0.015(5)
C44 0.030(4) 0.075(6) 0.036(4) -0.007(4) -0.001(3) -0.005(4)
C45 0.040(5) 0.073(6) 0.087(8) -0.010(6) 0.009(5) 0.002(4)
C46 0.037(5) 0.080(6) 0.063(6) 0.023(5) 0.016(4) 0.006(4)
C47 0.042(4) 0.043(4) 0.047(4) 0.010(3) -0.015(3) 0.004(3)
C48 0.087(8) 0.038(4) 0.067(6) 0.007(4) -0.038(6) 0.008(5)
C49 0.065(6) 0.059(6) 0.058(5) 0.031(4) 0.002(5) 0.013(5)
C50 0.032(3) 0.047(4) 0.024(3) -0.001(3) -0.006(3) -0.005(3)
C51 0.045(4) 0.058(5) 0.036(4) -0.004(4) -0.014(4) 0.000(4)
C52 0.044(4) 0.047(4) 0.028(4) -0.006(3) 0.001(3) -0.004(3)
C53 0.028(3) 0.061(4) 0.028(3) 0.017(3) 0.010(3) 0.016(3)
C54 0.060(5) 0.061(5) 0.030(4) 0.010(3) 0.012(4) 0.031(4)
C55 0.081(6) 0.088(7) 0.053(6) 0.024(5) 0.026(5) 0.056(5)
C56 0.054(5) 0.106(7) 0.069(6) 0.046(5) 0.026(5) 0.039(5)
C57 0.031(4) 0.112(7) 0.071(7) 0.048(5) 0.013(4) 0.016(4)
C58 0.036(4) 0.077(6) 0.048(5) 0.016(4) 0.006(3) 0.007(4)
C59 0.025(3) 0.030(3) 0.036(3) 0.000(3) -0.015(2) 0.001(2)
C60 0.038(4) 0.039(4) 0.040(4) -0.001(3) -0.003(3) 0.009(3)
C61 0.050(5) 0.045(4) 0.044(4) 0.008(3) 0.003(4) 0.009(3)
C62 0.048(4) 0.035(4) 0.053(5) 0.009(3) -0.005(4) 0.007(3)
C63 0.039(4) 0.032(3) 0.048(4) 0.000(3) -0.005(3) 0.006(3)
C64 0.030(3) 0.032(3) 0.036(4) -0.001(3) -0.014(3) 0.002(3)
Se1 0.0266(3) 0.0419(4) 0.0250(3) 0.0080(3) 0.0050(3) 0.0097(3)
Se2 0.0276(3) 0.0246(3) 0.0400(4) -0.0001(3) -0.0128(3) 0.0009(3)
Si1 0.0286(9) 0.0340(9) 0.0176(8) 0.0001(7) -0.0031(7) 0.0060(8)
Si2 0.0229(9) 0.0407(11) 0.0276(9) 0.0014(8) 0.0072(7) 0.0036(8)
Si3 0.0327(10) 0.0409(11) 0.0263(9) -0.0130(8) 0.0037(8) -0.0115(9)
Si4 0.0251(9) 0.0362(10) 0.0248(9) -0.0015(8) -0.0063(8) 0.0019(8)
Ti1 0.0196(5) 0.0263(5) 0.0166(5) -0.0010(4) -0.0011(4) 0.0025(4)
Ti2 0.0188(5) 0.0245(5) 0.0163(5) -0.0001(4) -0.0009(4) 0.0012(4)
C9 0.048(5) 0.089(7) 0.059(6) 0.015(5) -0.003(4) 0.018(4)
C11 0.058(7) 0.197(15) 0.046(6) -0.008(7) -0.014(5) 0.059(8)
C10 0.059(7) 0.107(9) 0.104(10) 0.009(7) -0.031(7) -0.002(6)

loop_
_atom_type_symbol
_atom_type_description
_atom_type_scat_dispersion_real
_atom_type_scat_dispersion_imag
_atom_type_scat_source
C C 0.0033 0.0016 'International Tables Vol C Tables 4.2.6.8 and 6.1.1.4'
H H 0.0000 0.0000 'International Tables Vol C Tables 4.2.6.8 and 6.1.1.4'
Se Se -0.0929 2.2259 'International Tables Vol C Tables 4.2.6.8 and 6.1.1.4'
Si Si 0.0817 0.0704 'International Tables Vol C Tables 4.2.6.8 and 6.1.1.4'
Ti Ti 0.2776 0.4457 'International Tables Vol C Tables 4.2.6.8 and 6.1.1.4'

loop_
_geom_angle_atom_site_label_1
_geom_angle_atom_site_label_2
_geom_angle_atom_site_label_3
_geom_angle
C2 C1 C5 102.7(5)
C2 C1 Si1 121.2(5)
C2 C1 Ti1 72.3(4)
C5 C1 Si1 123.1(5)
C5 C1 Ti1 76.8(3)
Si1 C1 Ti1 146.5(4)
C1 C2 H2 123.9
C1 C2 Ti1 71.6(4)
C3 C2 C1 112.2(6)
C3 C2 H2 123.9
C3 C2 Ti1 78.9(4)
Ti1 C2 H2 117.2
C2 C3 H3 126.5
C2 C3 C4 106.9(6)
C2 C3 Ti1 67.2(4)
C4 C3 H3 126.5
C4 C3 Ti1 79.3(4)
Ti1 C3 H3 118.8
C3 C4 C8 142.6(6)
C3 C4 Ti1 68.3(4)
C3 C4 Ti2 125.5(4)
C5 C4 C3 107.5(6)
C5 C4 C8 109.6(6)
C5 C4 Ti1 67.0(3)
C5 C4 Ti2 75.9(4)
C8 C4 Ti1 132.6(4)
C8 C4 Ti2 69.6(4)
Ti2 C4 Ti1 63.64(15)
C1 C5 Ti1 67.4(3)
C1 C5 Ti2 131.8(4)
C4 C5 C1 110.3(6)
C4 C5 C6 108.3(6)
C4 C5 Ti1 80.6(4)
C4 C5 Ti2 70.4(4)
C6 C5 C1 140.6(6)
C6 C5 Ti1 127.5(4)
C6 C5 Ti2 69.7(3)
Ti1 C5 Ti2 65.31(16)
C5 C6 H6 126.9
C5 C6 Ti2 76.1(4)
C7 C6 C5 106.3(6)
C7 C6 H6 126.9
C7 C6 Ti2 70.7(4)
Ti2 C6 H6 118.4
C6 C7 H7 123.8
C6 C7 C8 112.5(6)
C6 C7 Ti2 75.0(4)
C8 C7 H7 123.8
C8 C7 Ti2 72.1(4)
Ti2 C7 H7 120.6
C4 C8 Si2 133.2(5)
C4 C8 Ti2 74.5(4)
C7 C8 C4 103.1(5)
C7 C8 Si2 119.3(5)
C7 C8 Ti2 71.9(4)
Si2 C8 Ti2 135.0(3)
C13 C12 H12 107.2
C13 C12 Si1 113.5(9)
C14 C12 H12 107.2
C14 C12 C13 102.1(11)
C14 C12 Si1 118.9(9)
Si1 C12 H12 107.2
C12 C13 H13A 109.5
C12 C13 H13B 109.5
C12 C13 H13C 109.5
H13A C13 H13B 109.5
H13A C13 H13C 109.5
H13B C13 H13C 109.5
C12 C14 H14A 109.5
C12 C14 H14B 109.5
C12 C14 H14C 109.5
H14A C14 H14B 109.5
H14A C14 H14C 109.5
H14B C14 H14C 109.5
C16 C15 H15 107.5
C16 C15 Si1 109.6(8)
C17 C15 H15 107.5
C17 C15 C16 106.3(9)
C17 C15 Si1 117.9(8)
Si1 C15 H15 107.5
C15 C16 H16A 109.5
C15 C16 H16B 109.5
C15 C16 H16C 109.5
H16A C16 H16B 109.5
H16A C16 H16C 109.5
H16B C16 H16C 109.5
C15 C17 H17A 109.5
C15 C17 H17B 109.5
C15 C17 H17C 109.5
H17A C17 H17B 109.5
H17A C17 H17C 109.5
H17B C17 H17C 109.5
C19 C18 H18 106.3
C19 C18 Si2 114.1(5)
C20 C18 H18 106.3
C20 C18 C19 109.1(6)
C20 C18 Si2 114.2(6)
Si2 C18 H18 106.3
C18 C19 H19A 109.5
C18 C19 H19B 109.5
C18 C19 H19C 109.5
H19A C19 H19B 109.5
H19A C19 H19C 109.5
H19B C19 H19C 109.5
C18 C20 H20A 109.5
C18 C20 H20B 109.5
C18 C20 H20C 109.5
H20A C20 H20B 109.5
H20A C20 H20C 109.5
H20B C20 H20C 109.5
C22 C21 H21 105.2
C22 C21 C23 111.0(8)
C22 C21 Si2 113.3(7)
C23 C21 H21 105.2
C23 C21 Si2 115.9(7)
Si2 C21 H21 105.2
C21 C22 H22A 109.5
C21 C22 H22B 109.5
C21 C22 H22C 109.5
H22A C22 H22B 109.5
H22A C22 H22C 109.5
H22B C22 H22C 109.5
C21 C23 H23A 109.5
C21 C23 H23B 109.5
C21 C23 H23C 109.5
H23A C23 H23B 109.5
H23A C23 H23C 109.5
H23B C23 H23C 109.5
C25 C24 H24 107.0
C25 C24 Si2 114.2(5)
C26 C24 H24 107.0
C26 C24 C25 107.5(7)
C26 C24 Si2 113.7(6)
Si2 C24 H24 107.0
C24 C25 H25A 109.5
C24 C25 H25B 109.5
C24 C25 H25C 109.5
H25A C25 H25B 109.5
H25A C25 H25C 109.5
H25B C25 H25C 109.5
C24 C26 H26A 109.5
C24 C26 H26B 109.5
C24 C26 H26C 109.5
H26A C26 H26B 109.5
H26A C26 H26C 109.5
H26B C26 H26C 109.5
C28 C27 C31 103.6(6)
C28 C27 Si3 120.5(5)
C28 C27 Ti1 73.0(4)
C31 C27 Si3 130.9(5)
C31 C27 Ti1 74.4(4)
Si3 C27 Ti1 135.9(3)
C27 C28 H28 123.6
C27 C28 Ti1 71.8(4)
C29 C28 C27 112.7(6)
C29 C28 H28 123.6
C29 C28 Ti1 74.7(4)
Ti1 C28 H28 121.4
C28 C29 H29 126.7
C28 C29 C30 106.7(6)
C28 C29 Ti1 71.3(4)
C30 C29 H29 126.7
C30 C29 Ti1 76.1(4)
Ti1 C29 H29 118.0
C29 C30 Ti1 69.5(3)
C29 C30 Ti2 128.3(4)
C31 C30 C29 106.4(6)
C31 C30 C34 110.7(6)
C31 C30 Ti1 69.6(3)
C31 C30 Ti2 79.9(4)
C34 C30 C29 141.9(6)
C34 C30 Ti1 132.1(4)
C34 C30 Ti2 67.8(3)
Ti2 C30 Ti1 65.16(16)
C27 C31 Ti1 70.0(3)
C27 C31 Ti2 133.1(4)
C30 C31 C27 110.2(6)
C30 C31 C32 106.0(5)
C30 C31 Ti1 76.3(3)
C30 C31 Ti2 67.1(3)
C32 C31 C27 143.4(6)
C32 C31 Ti1 125.1(4)
C32 C31 Ti2 67.2(3)
Ti1 C31 Ti2 63.87(15)
C31 C32 H32 126.5
C31 C32 Ti2 79.6(4)
C33 C32 C31 107.1(6)
C33 C32 H32 126.5
C33 C32 Ti2 68.3(4)
Ti2 C32 H32 117.6
C32 C33 H33 123.7
C32 C33 C34 112.5(6)
C32 C33 Ti2 77.7(4)
C34 C33 H33 123.7
C34 C33 Ti2 71.9(4)
Ti2 C33 H33 118.1
C30 C34 Si4 123.0(5)
C30 C34 Ti2 76.7(4)
C33 C34 C30 103.2(6)
C33 C34 Si4 123.4(4)
C33 C34 Ti2 72.1(4)
Si4 C34 Ti2 143.9(3)
C36 C35 H35 107.7
C36 C35 C37 109.2(10)
C36 C35 Si3 114.0(8)
C37 C35 H35 107.7
C37 C35 Si3 110.2(8)
Si3 C35 H35 107.7
C35 C36 H36A 109.5
C35 C36 H36B 109.5
C35 C36 H36C 109.5
H36A C36 H36B 109.5
H36A C36 H36C 109.5
H36B C36 H36C 109.5
C35 C37 H37A 109.5
C35 C37 H37B 109.5
C35 C37 H37C 109.5
H37A C37 H37B 109.5
H37A C37 H37C 109.5
H37B C37 H37C 109.5
C39 C38 H38 104.3
C39 C38 C40 109.5(9)
C39 C38 Si3 118.8(10)
C40 C38 H38 104.3
C40 C38 Si3 113.9(7)
Si3 C38 H38 104.3
C38 C39 H39A 109.5
C38 C39 H39B 109.5
C38 C39 H39C 109.5
H39A C39 H39B 109.5
H39A C39 H39C 109.5
H39B C39 H39C 109.5
C38 C40 H40A 109.5
C38 C40 H40B 109.5
C38 C40 H40C 109.5
H40A C40 H40B 109.5
H40A C40 H40C 109.5
H40B C40 H40C 109.5
C42 C41 H41 106.0
C42 C41 Si3 116.6(9)
C43 C41 H41 106.0
C43 C41 C42 106.6(10)
C43 C41 Si3 114.9(8)
Si3 C41 H41 106.0
C41 C42 H42A 109.5
C41 C42 H42B 109.5
C41 C42 H42C 109.5
H42A C42 H42B 109.5
H42A C42 H42C 109.5
H42B C42 H42C 109.5
C41 C43 H43A 109.5
C41 C43 H43B 109.5
C41 C43 H43C 109.5
H43A C43 H43B 109.5
H43A C43 H43C 109.5
H43B C43 H43C 109.5
C45 C44 H44 107.6
C45 C44 C46 106.5(8)
C45 C44 Si4 113.3(7)
C46 C44 H44 107.6
C46 C44 Si4 114.1(7)
Si4 C44 H44 107.6
C44 C45 H45A 109.5
C44 C45 H45B 109.5
C44 C45 H45C 109.5
H45A C45 H45B 109.5
H45A C45 H45C 109.5
H45B C45 H45C 109.5
C44 C46 H46A 109.5
C44 C46 H46B 109.5
C44 C46 H46C 109.5
H46A C46 H46B 109.5
H46A C46 H46C 109.5
H46B C46 H46C 109.5
C48 C47 H47 106.5
C48 C47 C49 111.0(9)
C48 C47 Si4 111.8(6)
C49 C47 H47 106.5
C49 C47 Si4 113.9(6)
Si4 C47 H47 106.5
C47 C48 H48A 109.5
C47 C48 H48B 109.5
C47 C48 H48C 109.5
H48A C48 H48B 109.5
H48A C48 H48C 109.5
H48B C48 H48C 109.5
C47 C49 H49A 109.5
C47 C49 H49B 109.5
C47 C49 H49C 109.5
H49A C49 H49B 109.5
H49A C49 H49C 109.5
H49B C49 H49C 109.5
C51 C50 H50 106.7
C51 C50 C52 110.8(6)
C51 C50 Si4 110.3(6)
C52 C50 H50 106.7
C52 C50 Si4 115.2(5)
Si4 C50 H50 106.7
C50 C51 H51A 109.5
C50 C51 H51B 109.5
C50 C51 H51C 109.5
H51A C51 H51B 109.5
H51A C51 H51C 109.5
H51B C51 H51C 109.5
C50 C52 H52A 109.5
C50 C52 H52B 109.5
C50 C52 H52C 109.5
H52A C52 H52B 109.5
H52A C52 H52C 109.5
H52B C52 H52C 109.5
C54 C53 C58 119.6(8)
C54 C53 Se1 121.0(7)
C58 C53 Se1 119.4(7)
C53 C54 H54 119.8
C53 C54 C55 120.5(11)
C55 C54 H54 119.8
C54 C55 H55 120.3
C56 C55 C54 119.4(12)
C56 C55 H55 120.3
C55 C56 H56 119.6
C57 C56 C55 120.8(10)
C57 C56 H56 119.6
C56 C57 H57 119.8
C56 C57 C58 120.3(13)
C58 C57 H57 119.8
C53 C58 C57 119.3(11)
C53 C58 H58 120.4
C57 C58 H58 120.4
C60 C59 Se2 118.9(5)
C64 C59 C60 119.3(7)
C64 C59 Se2 121.4(6)
C59 C60 H60 119.6
C61 C60 C59 120.7(8)
C61 C60 H60 119.6
C60 C61 H61 120.1
C60 C61 C62 119.9(8)
C62 C61 H61 120.1
C61 C62 H62 120.1
C61 C62 C63 119.9(8)
C63 C62 H62 120.1
C62 C63 H63 120.1
C64 C63 C62 119.7(8)
C64 C63 H63 120.1
C59 C64 H64 119.8
C63 C64 C59 120.5(8)
C63 C64 H64 119.8
C53 Se1 Ti1 113.1(2)
C59 Se2 Ti2 116.84(19)
C1 Si1 C12 108.1(4)
C1 Si1 C15 112.5(4)
C15 Si1 C12 112.3(5)
C9 Si1 C1 107.1(4)
C9 Si1 C12 105.2(5)
C9 Si1 C15 111.2(5)
C8 Si2 C18 105.4(3)
C8 Si2 C21 107.9(4)
C8 Si2 C24 109.3(3)
C18 Si2 C24 109.4(3)
C21 Si2 C18 112.3(4)
C21 Si2 C24 112.3(4)
C27 Si3 C35 106.2(4)
C38 Si3 C27 107.7(4)
C38 Si3 C35 107.0(5)
C41 Si3 C27 108.7(4)
C41 Si3 C35 112.9(5)
C41 Si3 C38 113.8(5)
C34 Si4 C44 112.0(3)
C34 Si4 C47 103.1(3)
C47 Si4 C44 107.6(4)
C50 Si4 C34 113.7(3)
C50 Si4 C44 109.9(4)
C50 Si4 C47 110.3(4)
C1 Ti1 C2 36.1(2)
C1 Ti1 C3 59.0(2)
C1 Ti1 C4 57.1(2)
C1 Ti1 C5 35.9(2)
C1 Ti1 C27 137.5(2)
C1 Ti1 C28 153.9(2)
C1 Ti1 C29 162.5(2)
C1 Ti1 C30 149.7(2)
C1 Ti1 C31 137.6(2)
C1 Ti1 Se1 79.25(17)
C1 Ti1 Ti2 93.60(17)
C2 Ti1 C3 34.0(2)
C2 Ti1 C4 54.6(2)
C2 Ti1 C5 56.8(2)
C2 Ti1 C27 101.9(3)
C2 Ti1 C28 123.2(3)
C2 Ti1 C29 157.3(3)
C2 Ti1 C30 148.6(2)
C2 Ti1 C31 115.7(2)
C2 Ti1 Se1 101.02(18)
C2 Ti1 Ti2 108.05(18)
C3 Ti1 C4 32.4(2)
C3 Ti1 C30 114.8(2)
C3 Ti1 Se1 134.57(16)
C3 Ti1 Ti2 84.23(16)
C4 Ti1 Ti2 54.42(14)
C5 Ti1 C3 55.8(2)
C5 Ti1 C4 32.4(2)
C5 Ti1 C30 114.4(2)
C5 Ti1 Se1 100.61(16)
C5 Ti1 Ti2 58.11(15)
C27 Ti1 C3 81.2(2)
C27 Ti1 C4 97.5(2)
C27 Ti1 C5 129.9(2)
C27 Ti1 C28 35.2(2)
C27 Ti1 C29 59.3(2)
C27 Ti1 C30 58.6(2)
C27 Ti1 C31 35.6(2)
C27 Ti1 Se1 129.16(17)
C27 Ti1 Ti2 96.84(16)
C28 Ti1 C3 114.1(2)
C28 Ti1 C4 132.3(2)
C28 Ti1 C5 164.0(2)
C28 Ti1 C29 34.1(2)
C28 Ti1 C30 56.1(2)
C28 Ti1 C31 56.6(2)
C28 Ti1 Se1 95.05(17)
C28 Ti1 Ti2 111.31(17)
C29 Ti1 C3 138.5(2)
C29 Ti1 C4 134.8(2)
C29 Ti1 C5 144.3(2)
C29 Ti1 C30 34.4(2)
C29 Ti1 C31 57.5(2)
C29 Ti1 Se1 84.52(16)
C29 Ti1 Ti2 88.08(16)
C30 Ti1 C4 100.8(2)
C30 Ti1 Ti2 56.28(15)
C31 Ti1 C3 83.3(2)
C31 Ti1 C4 80.8(2)
C31 Ti1 C5 107.9(2)
C31 Ti1 C30 34.1(2)
C31 Ti1 Se1 141.75(16)
C31 Ti1 Ti2 61.61(15)
Se1 Ti1 C4 132.53(16)
Se1 Ti1 C30 110.33(15)
Se1 Ti1 Ti2 117.85(5)
C4 Ti2 C5 33.7(2)
C4 Ti2 C30 108.8(2)
C4 Ti2 C31 81.1(2)
C4 Ti2 C32 83.9(2)
C4 Ti2 Se2 143.00(17)
C4 Ti2 Ti1 61.93(15)
C5 Ti2 C31 100.9(2)
C5 Ti2 Ti1 56.57(15)
C6 Ti2 C4 57.7(2)
C6 Ti2 C5 34.3(2)
C6 Ti2 C30 144.1(2)
C6 Ti2 C31 134.9(2)
C6 Ti2 C32 139.2(2)
C6 Ti2 Se2 85.34(16)
C6 Ti2 Ti1 87.74(16)
C7 Ti2 C4 57.3(2)
C7 Ti2 C5 56.1(2)
C7 Ti2 C6 34.3(2)
C7 Ti2 C8 35.9(2)
C7 Ti2 C30 165.7(2)
C7 Ti2 C31 133.4(2)
C7 Ti2 C32 114.8(2)
C7 Ti2 Se2 93.38(17)
C7 Ti2 Ti1 111.88(16)
C8 Ti2 C4 35.9(2)
C8 Ti2 C5 58.5(2)
C8 Ti2 C6 59.8(2)
C8 Ti2 C30 130.9(2)
C8 Ti2 C31 97.9(2)
C8 Ti2 C32 81.4(2)
C8 Ti2 Se2 127.47(18)
C8 Ti2 Ti1 97.52(17)
C30 Ti2 C5 115.1(2)
C30 Ti2 C31 33.0(2)
C30 Ti2 C32 56.5(2)
C30 Ti2 Se2 100.72(16)
C30 Ti2 Ti1 58.56(15)
C31 Ti2 Ti1 54.52(14)
C32 Ti2 C5 115.2(2)
C32 Ti2 C31 33.2(2)
C32 Ti2 Se2 131.98(16)
C32 Ti2 Ti1 85.16(16)
C33 Ti2 C4 116.5(2)
C33 Ti2 C5 149.2(2)
C33 Ti2 C6 158.1(2)
C33 Ti2 C7 123.8(2)
C33 Ti2 C8 102.4(2)
C33 Ti2 C30 56.7(2)
C33 Ti2 C31 55.0(2)
C33 Ti2 C32 34.0(2)
C33 Ti2 Se2 98.08(16)
C33 Ti2 Ti1 108.48(17)
C34 Ti2 C4 138.2(2)
C34 Ti2 C5 150.0(2)
C34 Ti2 C6 161.4(2)
C34 Ti2 C7 153.7(2)
C34 Ti2 C8 138.0(2)
C34 Ti2 C30 35.4(2)
C34 Ti2 C31 57.4(2)
C34 Ti2 C32 59.3(2)
C34 Ti2 C33 36.0(2)
C34 Ti2 Se2 78.01(16)
C34 Ti2 Ti1 93.62(15)
Se2 Ti2 C5 112.72(16)
Se2 Ti2 C31 132.83(15)
Se2 Ti2 Ti1 120.73(5)
Si1 C9 H9 107.5
C11 C9 Si1 115.9(8)
C11 C9 H9 107.5
C11 C9 C10 104.7(13)
C10 C9 Si1 113.3(9)
C10 C9 H9 107.5
C9 C11 H11A 109.5
C9 C11 H11B 109.5
C9 C11 H11C 109.5
H11A C11 H11B 109.5
H11A C11 H11C 109.5
H11B C11 H11C 109.5
C9 C10 H10A 109.5
C9 C10 H10B 109.5
C9 C10 H10C 109.5
H10A C10 H10B 109.5
H10A C10 H10C 109.5
H10B C10 H10C 109.5

loop_
_geom_bond_atom_site_label_1
_geom_bond_atom_site_label_2
_geom_bond_distance
C1 C2 1.438(10)
C1 C5 1.470(9)
C1 Si1 1.890(7)
C1 Ti1 2.315(6)
C2 H2 0.9500
C2 C3 1.410(10)
C2 Ti1 2.325(7)
C3 H3 0.9500
C3 C4 1.429(9)
C3 Ti1 2.475(7)
C4 C5 1.422(10)
C4 C8 1.469(9)
C4 Ti1 2.618(6)
C4 Ti2 2.413(6)
C5 C6 1.440(9)
C5 Ti1 2.442(6)
C5 Ti2 2.484(6)
C6 H6 0.9500
C6 C7 1.402(9)
C6 Ti2 2.400(6)
C7 H7 0.9500
C7 C8 1.447(9)
C7 Ti2 2.345(6)
C8 Si2 1.885(7)
C8 Ti2 2.348(7)
C12 H12 1.0000
C12 C13 1.556(16)
C12 C14 1.392(16)
C12 Si1 1.906(11)
C13 H13A 0.9800
C13 H13B 0.9800
C13 H13C 0.9800
C14 H14A 0.9800
C14 H14B 0.9800
C14 H14C 0.9800
C15 H15 1.0000
C15 C16 1.559(16)
C15 C17 1.474(14)
C15 Si1 1.894(10)
C16 H16A 0.9800
C16 H16B 0.9800
C16 H16C 0.9800
C17 H17A 0.9800
C17 H17B 0.9800
C17 H17C 0.9800
C18 H18 1.0000
C18 C19 1.549(11)
C18 C20 1.542(11)
C18 Si2 1.903(8)
C19 H19A 0.9800
C19 H19B 0.9800
C19 H19C 0.9800
C20 H20A 0.9800
C20 H20B 0.9800
C20 H20C 0.9800
C21 H21 1.0000
C21 C22 1.524(15)
C21 C23 1.545(13)
C21 Si2 1.900(9)
C22 H22A 0.9800
C22 H22B 0.9800
C22 H22C 0.9800
C23 H23A 0.9800
C23 H23B 0.9800
C23 H23C 0.9800
C24 H24 1.0000
C24 C25 1.547(12)
C24 C26 1.539(11)
C24 Si2 1.909(8)
C25 H25A 0.9800
C25 H25B 0.9800
C25 H25C 0.9800
C26 H26A 0.9800
C26 H26B 0.9800
C26 H26C 0.9800
C27 C28 1.429(9)
C27 C31 1.456(9)
C27 Si3 1.884(7)
C27 Ti1 2.351(7)
C28 H28 0.9500
C28 C29 1.400(10)
C28 Ti1 2.367(7)
C29 H29 0.9500
C29 C30 1.455(9)
C29 Ti1 2.410(6)
C30 C31 1.440(9)
C30 C34 1.452(8)
C30 Ti1 2.499(6)
C30 Ti2 2.436(6)
C31 C32 1.448(9)
C31 Ti1 2.411(6)
C31 Ti2 2.604(6)
C32 H32 0.9500
C32 C33 1.398(9)
C32 Ti2 2.441(6)
C33 H33 0.9500
C33 C34 1.435(9)
C33 Ti2 2.320(7)
C34 Si4 1.904(7)
C34 Ti2 2.318(7)
C35 H35 1.0000
C35 C36 1.508(17)
C35 C37 1.531(14)
C35 Si3 1.958(12)
C36 H36A 0.9800
C36 H36B 0.9800
C36 H36C 0.9800
C37 H37A 0.9800
C37 H37B 0.9800
C37 H37C 0.9800
C38 H38 1.0000
C38 C39 1.484(17)
C38 C40 1.564(14)
C38 Si3 1.880(9)
C39 H39A 0.9800
C39 H39B 0.9800
C39 H39C 0.9800
C40 H40A 0.9800
C40 H40B 0.9800
C40 H40C 0.9800
C41 H41 1.0000
C41 C42 1.539(14)
C41 C43 1.449(17)
C41 Si3 1.818(10)
C42 H42A 0.9800
C42 H42B 0.9800
C42 H42C 0.9800
C43 H43A 0.9800
C43 H43B 0.9800
C43 H43C 0.9800
C44 H44 1.0000
C44 C45 1.553(14)
C44 C46 1.556(15)
C44 Si4 1.916(9)
C45 H45A 0.9800
C45 H45B 0.9800
C45 H45C 0.9800
C46 H46A 0.9800
C46 H46B 0.9800
C46 H46C 0.9800
C47 H47 1.0000
C47 C48 1.512(13)
C47 C49 1.536(14)
C47 Si4 1.912(8)
C48 H48A 0.9800
C48 H48B 0.9800
C48 H48C 0.9800
C49 H49A 0.9800
C49 H49B 0.9800
C49 H49C 0.9800
C50 H50 1.0000
C50 C51 1.539(11)
C50 C52 1.552(11)
C50 Si4 1.903(8)
C51 H51A 0.9800
C51 H51B 0.9800
C51 H51C 0.9800
C52 H52A 0.9800
C52 H52B 0.9800
C52 H52C 0.9800
C53 C54 1.365(13)
C53 C58 1.394(14)
C53 Se1 1.926(8)
C54 H54 0.9500
C54 C55 1.410(14)
C55 H55 0.9500
C55 C56 1.36(2)
C56 H56 0.9500
C56 C57 1.36(2)
C57 H57 0.9500
C57 C58 1.405(14)
C58 H58 0.9500
C59 C60 1.388(11)
C59 C64 1.386(11)
C59 Se2 1.930(7)
C60 H60 0.9500
C60 C61 1.375(11)
C61 H61 0.9500
C61 C62 1.388(13)
C62 H62 0.9500
C62 C63 1.392(13)
C63 H63 0.9500
C63 C64 1.382(11)
C64 H64 0.9500
Se1 Ti1 2.4794(13)
Se2 Ti2 2.4744(13)
Si1 C9 1.878(10)
Ti1 Ti2 2.6580(15)
C9 H9 1.0000
C9 C11 1.450(16)
C9 C10 1.540(19)
C11 H11A 0.9800
C11 H11B 0.9800
C11 H11C 0.9800
C10 H10A 0.9800
C10 H10B 0.9800
C10 H10C 0.9800

loop_
_geom_torsion_atom_site_label_1
_geom_torsion_atom_site_label_2
_geom_torsion_atom_site_label_3
_geom_torsion_atom_site_label_4
_geom_torsion
C1 C2 C3 C4 -5.6(8)
C1 C2 C3 Ti1 64.6(5)
C1 C5 C6 C7 -163.3(8)
C1 C5 C6 Ti2 132.0(9)
C1 Si1 C9 C11 -52.3(13)
C1 Si1 C9 C10 68.7(10)
C2 C1 C5 C4 1.9(7)
C2 C1 C5 C6 169.7(8)
C2 C1 C5 Ti1 -68.1(4)
C2 C1 C5 Ti2 -79.5(7)
C2 C1 Si1 C12 -169.6(6)
C2 C1 Si1 C15 65.8(7)
C2 C1 Si1 C9 -56.7(7)
C2 C3 C4 C5 6.5(7)
C2 C3 C4 C8 -165.4(8)
C2 C3 C4 Ti1 61.9(5)
C2 C3 C4 Ti2 91.3(6)
C3 C4 C5 C1 -5.2(7)
C3 C4 C5 C6 -177.2(5)
C3 C4 C5 Ti1 56.3(5)
C3 C4 C5 Ti2 123.3(5)
C3 C4 C8 C7 170.9(9)
C3 C4 C8 Si2 15.8(14)
C3 C4 C8 Ti2 -122.3(10)
C4 C5 C6 C7 4.7(7)
C4 C5 C6 Ti2 -60.0(4)
C4 C8 Si2 C18 103.9(7)
C4 C8 Si2 C21 -16.3(8)
C4 C8 Si2 C24 -138.7(6)
C5 C1 C2 C3 2.3(7)
C5 C1 C2 Ti1 71.5(4)
C5 C1 Si1 C12 -34.9(7)
C5 C1 Si1 C15 -159.6(6)
C5 C1 Si1 C9 77.9(7)
C5 C4 C8 C7 -0.8(7)
C5 C4 C8 Si2 -155.9(5)
C5 C4 C8 Ti2 65.9(5)
C5 C6 C7 C8 -5.5(7)
C5 C6 C7 Ti2 -68.4(4)
C6 C7 C8 C4 3.9(7)
C6 C7 C8 Si2 163.3(5)
C6 C7 C8 Ti2 -64.6(5)
C7 C8 Si2 C18 -48.1(6)
C7 C8 Si2 C21 -168.3(6)
C7 C8 Si2 C24 69.4(6)
C8 C4 C5 C1 169.5(5)
C8 C4 C5 C6 -2.4(7)
C8 C4 C5 Ti1 -129.0(5)
C8 C4 C5 Ti2 -62.0(4)
C12 Si1 C9 C11 62.5(13)
C12 Si1 C9 C10 -176.4(9)
C15 Si1 C9 C11 -175.7(11)
C15 Si1 C9 C10 -54.6(11)
C16 C15 Si1 C1 -159.4(9)
C16 C15 Si1 C12 78.3(10)
C16 C15 Si1 C9 -39.3(11)
C17 C15 Si1 C1 -37.7(10)
C17 C15 Si1 C12 -160.0(8)
C17 C15 Si1 C9 82.5(10)
C27 C28 C29 C30 -6.3(8)
C27 C28 C29 Ti1 62.2(5)
C27 C31 C32 C33 -164.2(8)
C27 C31 C32 Ti2 132.6(9)
C28 C27 C31 C30 -1.4(7)
C28 C27 C31 C32 169.9(8)
C28 C27 C31 Ti1 -67.7(4)
C28 C27 C31 Ti2 -78.5(7)
C28 C27 Si3 C35 73.0(7)
C28 C27 Si3 C38 -172.6(6)
C28 C27 Si3 C41 -48.8(7)
C28 C29 C30 C31 5.1(7)
C28 C29 C30 C34 -161.7(8)
C28 C29 C30 Ti1 65.2(4)
C28 C29 C30 Ti2 95.1(6)
C29 C30 C31 C27 -2.2(7)
C29 C30 C31 C32 -176.8(5)
C29 C30 C31 Ti1 60.0(4)
C29 C30 C31 Ti2 127.1(5)
C29 C30 C34 C33 168.0(8)
C29 C30 C34 Si4 22.3(11)
C29 C30 C34 Ti2 -124.4(9)
C30 C31 C32 C33 7.3(7)
C30 C31 C32 Ti2 -55.9(4)
C31 C27 C28 C29 4.8(7)
C31 C27 C28 Ti1 68.7(4)
C31 C27 Si3 C35 -136.4(7)
C31 C27 Si3 C38 -21.9(7)
C31 C27 Si3 C41 101.9(7)
C31 C30 C34 C33 1.5(7)
C31 C30 C34 Si4 -144.1(5)
C31 C30 C34 Ti2 69.2(5)
C31 C32 C33 C34 -6.8(7)
C31 C32 C33 Ti2 -71.0(4)
C32 C33 C34 C30 3.3(7)
C32 C33 C34 Si4 148.8(5)
C32 C33 C34 Ti2 -67.8(5)
C34 C30 C31 C27 169.1(5)
C34 C30 C31 C32 -5.5(7)
C34 C30 C31 Ti1 -128.6(5)
C34 C30 C31 Ti2 -61.5(4)
C39 C38 Si3 C27 -151.2(9)
C39 C38 Si3 C35 -37.3(10)
C39 C38 Si3 C41 88.2(10)
C40 C38 Si3 C27 77.5(8)
C40 C38 Si3 C35 -168.6(7)
C40 C38 Si3 C41 -43.1(9)
C42 C41 Si3 C27 -160.9(9)
C42 C41 Si3 C35 81.5(10)
C42 C41 Si3 C38 -40.8(11)
C43 C41 Si3 C27 -35.0(10)
C43 C41 Si3 C35 -152.7(9)
C43 C41 Si3 C38 85.0(10)
C53 C54 C55 C56 0.4(15)
C54 C53 C58 C57 0.3(13)
C54 C55 C56 C57 0.5(16)
C55 C56 C57 C58 -1.0(16)
C56 C57 C58 C53 0.7(15)
C58 C53 C54 C55 -0.8(13)
C59 C60 C61 C62 0.6(13)
C60 C59 C64 C63 -0.1(11)
C60 C61 C62 C63 0.7(14)
C61 C62 C63 C64 -1.8(13)
C62 C63 C64 C59 1.5(12)
C64 C59 C60 C61 -0.9(11)
Se1 C53 C54 C55 -178.2(7)
Se1 C53 C58 C57 177.7(7)
Se2 C59 C60 C61 172.3(7)
Se2 C59 C64 C63 -173.2(6)
Si1 C1 C2 C3 144.7(5)
Si1 C1 C2 Ti1 -146.2(5)
Si1 C1 C5 C4 -139.6(5)
Si1 C1 C5 C6 28.3(12)
Si1 C1 C5 Ti1 150.5(5)
Si1 C1 C5 Ti2 139.0(4)
Si3 C27 C28 C29 162.4(5)
Si3 C27 C28 Ti1 -133.7(5)
Si3 C27 C31 C30 -155.6(5)
Si3 C27 C31 C32 15.6(13)
Si3 C27 C31 Ti1 138.1(6)
Si3 C27 C31 Ti2 127.3(5)
Ti1 C1 C2 C3 -69.1(5)
Ti1 C1 C5 C4 70.0(5)
Ti1 C1 C5 C6 -122.1(9)
Ti1 C1 C5 Ti2 -11.4(5)
Ti1 C1 Si1 C12 84.5(7)
Ti1 C1 Si1 C15 -40.1(8)
Ti1 C1 Si1 C9 -162.6(7)
Ti1 C2 C3 C4 -70.2(5)
Ti1 C3 C4 C5 -55.5(4)
Ti1 C3 C4 C8 132.7(9)
Ti1 C3 C4 Ti2 29.4(5)
Ti1 C4 C5 C1 -61.5(4)
Ti1 C4 C5 C6 126.6(5)
Ti1 C4 C5 Ti2 67.01(13)
Ti1 C4 C8 C7 -77.1(7)
Ti1 C4 C8 Si2 127.8(6)
Ti1 C4 C8 Ti2 -10.3(5)
Ti1 C5 C6 C7 96.9(6)
Ti1 C5 C6 Ti2 32.2(5)
Ti1 C27 C28 C29 -63.9(5)
Ti1 C27 C31 C30 66.3(4)
Ti1 C27 C31 C32 -122.5(9)
Ti1 C27 C31 Ti2 -10.8(5)
Ti1 C27 Si3 C35 -23.8(6)
Ti1 C27 Si3 C38 90.6(5)
Ti1 C27 Si3 C41 -145.6(6)
Ti1 C28 C29 C30 -68.5(4)
Ti1 C29 C30 C31 -60.2(4)
Ti1 C29 C30 C34 133.1(9)
Ti1 C29 C30 Ti2 29.9(5)
Ti1 C30 C31 C27 -62.3(4)
Ti1 C30 C31 C32 123.1(5)
Ti1 C30 C31 Ti2 67.10(13)
Ti1 C30 C34 C33 -79.3(6)
Ti1 C30 C34 Si4 135.1(4)
Ti1 C30 C34 Ti2 -11.6(5)
Ti1 C31 C32 C33 91.6(6)
Ti1 C31 C32 Ti2 28.4(4)
Ti2 C4 C5 C1 -128.5(5)
Ti2 C4 C5 C6 59.6(4)
Ti2 C4 C5 Ti1 -67.01(13)
Ti2 C4 C8 C7 -66.7(4)
Ti2 C4 C8 Si2 138.2(6)
Ti2 C5 C6 C7 64.7(4)
Ti2 C6 C7 C8 62.9(5)
Ti2 C7 C8 C4 68.6(4)
Ti2 C7 C8 Si2 -132.0(5)
Ti2 C8 Si2 C18 -141.4(5)
Ti2 C8 Si2 C21 98.4(6)
Ti2 C8 Si2 C24 -23.9(6)
Ti2 C30 C31 C27 -129.4(5)
Ti2 C30 C31 C32 56.0(4)
Ti2 C30 C31 Ti1 -67.10(13)
Ti2 C30 C34 C33 -67.6(4)
Ti2 C30 C34 Si4 146.7(5)
Ti2 C31 C32 C33 63.3(4)
Ti2 C32 C33 C34 64.2(5)
Ti2 C33 C34 C30 71.1(4)
Ti2 C33 C34 Si4 -143.4(5)
